data_7032447
loop_
_publ_author_name
'Dai, Yuan'
'Wang, Yin-Ge'
'Geng, Jiao'
'Peng, Yu-Xin'
'Huang, Wei'

_publ_section_title
;
 Dinuclear Cu(ii) complexes based on two flexible Schiff-base ligands and
 one unusual in situ formed diphenolate 2,6-piperidin-4-one derivative.
;
_journal_issue 37
_journal_name_full 'Dalton transactions (Cambridge, England : 2003)'
_journal_page_first 13831
_journal_page_last 13834
_journal_paper_doi 10.1039/c4dt01014k
_journal_volume 43
_journal_year 2014
_chemical_formula_moiety 'C52 H48 Cl8 Cu2 N12 O4'
_chemical_formula_sum 'C52 H48 Cl8 Cu2 N12 O4'
_chemical_formula_weight 1315.70
_chemical_name_systematic
; 
 ? 
;
_space_group_IT_number 13
_symmetry_cell_setting monoclinic
_symmetry_space_group_name_Hall '-P 2yc'
_symmetry_space_group_name_H-M 'P 1 2/c 1'
_atom_sites_solution_hydrogens geom
_atom_sites_solution_primary direct
_atom_sites_solution_secondary difmap
_audit_creation_method SHELXL-97
_cell_angle_alpha 90.00
_cell_angle_beta 114.307(2)
_cell_angle_gamma 90.00
_cell_formula_units_Z 2
_cell_length_a 12.946(2)
_cell_length_b 13.680(2)
_cell_length_c 19.492(4)
_cell_measurement_reflns_used 5735
_cell_measurement_temperature 291(2)
_cell_measurement_theta_max 26.857
_cell_measurement_theta_min 2.209
_cell_volume 3146.0(9)
_computing_cell_refinement SMART
_computing_data_collection 'SMART (BRUKER 2000)'
_computing_data_reduction 'SAINT (BRUKER 2000)'
_computing_molecular_graphics SHELXTL
_computing_publication_material SHELXTL
_computing_structure_refinement SHELXTL
_computing_structure_solution 'SHELXTL (BRUKER 2000)'
_diffrn_ambient_temperature 291(2)
_diffrn_measured_fraction_theta_full 1.000
_diffrn_measured_fraction_theta_max 1.000
_diffrn_measurement_device_type 'BRUKER Smart Apex CCD area detector'
_diffrn_measurement_method '\f and \w scans'
_diffrn_radiation_monochromator graphite
_diffrn_radiation_source 'fine-focus sealed tube'
_diffrn_radiation_type MoK\a
_diffrn_radiation_wavelength 0.71073
_diffrn_reflns_av_R_equivalents 0.0443
_diffrn_reflns_av_sigmaI/netI 0.0466
_diffrn_reflns_limit_h_max 12
_diffrn_reflns_limit_h_min -15
_diffrn_reflns_limit_k_max 13
_diffrn_reflns_limit_k_min -16
_diffrn_reflns_limit_l_max 23
_diffrn_reflns_limit_l_min -23
_diffrn_reflns_number 17043
_diffrn_reflns_theta_full 25.00
_diffrn_reflns_theta_max 25.00
_diffrn_reflns_theta_min 1.49
_exptl_absorpt_coefficient_mu 1.067
_exptl_absorpt_correction_T_max 0.9195
_exptl_absorpt_correction_T_min 0.8827
_exptl_absorpt_correction_type multi-scan
_exptl_absorpt_process_details 'SADABS, BRUKER(2000)'
_exptl_crystal_colour green
_exptl_crystal_density_diffrn 1.389
_exptl_crystal_density_method 'not measured'
_exptl_crystal_description block
_exptl_crystal_F_000 1340
_exptl_crystal_size_max 0.12
_exptl_crystal_size_mid 0.10
_exptl_crystal_size_min 0.08
_refine_diff_density_max 0.594
_refine_diff_density_min -0.538
_refine_diff_density_rms 0.085
_refine_ls_extinction_method none
_refine_ls_goodness_of_fit_ref 1.070
_refine_ls_hydrogen_treatment constr
_refine_ls_matrix_type full
_refine_ls_number_parameters 352
_refine_ls_number_reflns 5553
_refine_ls_number_restraints 0
_refine_ls_restrained_S_all 1.070
_refine_ls_R_factor_all 0.0687
_refine_ls_R_factor_gt 0.0550
_refine_ls_shift/su_max 0.001
_refine_ls_shift/su_mean 0.000
_refine_ls_structure_factor_coef Fsqd
_refine_ls_weighting_details 'calc w=1/[\s^2^(Fo^2^)+(0.0899P)^2^+2.2676P] where P=(Fo^2^+2Fc^2^)/3'
_refine_ls_weighting_scheme calc
_refine_ls_wR_factor_gt 0.1533
_refine_ls_wR_factor_ref 0.1647
_reflns_number_gt 4217
_reflns_number_total 5553
_reflns_threshold_expression >2sigma(I)
_cod_duplicate_entry 7031743
_cod_data_source_file c4dt01014k2.cif
_cod_data_source_block complex_1
_cod_depositor_comments
;
The following automatic conversions were performed:

'_symmetry_cell_setting' value 'Monoclinic' changed to 'monoclinic'
according to
/usr/data/users/saulius/crontab/automatic-downloads/current/RSC/lib/dictionaries/cif_core.dic
dictionary named 'cif_core.dic' version 2.4.2 from 2011-04-26.

Automatic conversion script
Id: cif_fix_values 2281 2013-09-26 08:29:07Z andrius 
;
_cod_original_sg_symbol_H-M 'P 2/c'
_cod_database_code 7032447

loop_
_symmetry_equiv_pos_as_xyz
'x, y, z'
'-x, y, -z+1/2'
'-x, -y, -z'
'x, -y, z-1/2'

loop_
_atom_site_label
_atom_site_type_symbol
_atom_site_fract_x
_atom_site_fract_y
_atom_site_fract_z
_atom_site_U_iso_or_equiv
_atom_site_adp_type
_atom_site_occupancy
_atom_site_symmetry_multiplicity
_atom_site_calc_flag
_atom_site_refinement_flags
Cu1 Cu 0.83474(3) 0.25195(3) 0.72044(2) 0.03897(17) Uani 1 1 d .
C1 C 0.8658(3) 0.4253(3) 0.6445(2) 0.0418(8) Uani 1 1 d .
C2 C 0.8499(3) 0.4937(3) 0.6946(2) 0.0450(8) Uani 1 1 d .
C3 C 0.8501(4) 0.5936(3) 0.6830(2) 0.0581(11) Uani 1 1 d .
H3 H 0.8386 0.6364 0.7162 0.070 Uiso 1 1 calc R
C4 C 0.8673(4) 0.6302(3) 0.6229(2) 0.0568(10) Uani 1 1 d .
C5 C 0.8857(3) 0.5682(3) 0.5736(2) 0.0532(10) Uani 1 1 d .
H5 H 0.8987 0.5933 0.5335 0.064 Uiso 1 1 calc R
C6 C 0.8847(3) 0.4695(3) 0.5837(2) 0.0468(9) Uani 1 1 d .
C7 C 0.8309(3) 0.4601(3) 0.7594(2) 0.0472(9) Uani 1 1 d .
H7 H 0.8248 0.5085 0.7911 0.057 Uiso 1 1 calc R
C8 C 0.7980(3) 0.3614(3) 0.8457(2) 0.0446(8) Uani 1 1 d .
H8A H 0.8058 0.4245 0.8700 0.054 Uiso 1 1 calc R
H8B H 0.8530 0.3173 0.8809 0.054 Uiso 1 1 calc R
C9 C 0.6796(3) 0.3222(3) 0.8255(2) 0.0471(9) Uani 1 1 d .
H9A H 0.6724 0.2589 0.8015 0.056 Uiso 1 1 calc R
H9B H 0.6250 0.3660 0.7896 0.056 Uiso 1 1 calc R
C10 C 0.6525(3) 0.3118(3) 0.8939(2) 0.0495(9) Uani 1 1 d .
H10A H 0.7139 0.2776 0.9335 0.059 Uiso 1 1 calc R
H10B H 0.6457 0.3761 0.9126 0.059 Uiso 1 1 calc R
C11 C 0.4446(3) 0.2953(3) 0.8650(2) 0.0481(9) Uani 1 1 d .
H11 H 0.4326 0.3605 0.8730 0.058 Uiso 1 1 calc R
C12 C 0.4170(3) 0.1445(3) 0.8376(2) 0.0540(10) Uani 1 1 d .
H12 H 0.3814 0.0842 0.8231 0.065 Uiso 1 1 calc R
C13 C 0.5295(3) 0.1611(3) 0.8564(2) 0.0548(10) Uani 1 1 d .
H13 H 0.5832 0.1158 0.8567 0.066 Uiso 1 1 calc R
C14 C 0.8581(3) 0.0809(3) 0.81481(18) 0.0393(8) Uani 1 1 d .
C15 C 0.8572(3) 0.0119(3) 0.75967(19) 0.0421(8) Uani 1 1 d .
C16 C 0.8536(3) -0.0872(3) 0.7709(2) 0.0528(9) Uani 1 1 d .
H16 H 0.8515 -0.1303 0.7334 0.063 Uiso 1 1 calc R
C17 C 0.8531(4) -0.1233(3) 0.8367(2) 0.0558(10) Uani 1 1 d .
C18 C 0.8611(3) -0.0593(3) 0.8938(2) 0.0502(9) Uani 1 1 d .
H18 H 0.8652 -0.0834 0.9395 0.060 Uiso 1 1 calc R
C19 C 0.8628(3) 0.0387(3) 0.88307(19) 0.0468(9) Uani 1 1 d .
C20 C 0.8618(3) 0.0444(3) 0.68980(19) 0.0433(8) Uani 1 1 d .
H20 H 0.8680 -0.0044 0.6585 0.052 Uiso 1 1 calc R
C21 C 0.8664(3) 0.1434(3) 0.59405(19) 0.0417(8) Uani 1 1 d .
H21A H 0.8950 0.0833 0.5820 0.050 Uiso 1 1 calc R
H21B H 0.9199 0.1951 0.5982 0.050 Uiso 1 1 calc R
C22 C 0.7528(3) 0.1677(3) 0.53092(19) 0.0423(8) Uani 1 1 d .
H22A H 0.7166 0.2192 0.5473 0.051 Uiso 1 1 calc R
H22B H 0.7647 0.1918 0.4879 0.051 Uiso 1 1 calc R
C23 C 0.6761(3) 0.0798(3) 0.5077(2) 0.0566(10) Uani 1 1 d .
H23A H 0.7148 0.0269 0.4948 0.068 Uiso 1 1 calc R
H23B H 0.6606 0.0584 0.5500 0.068 Uiso 1 1 calc R
C24 C 0.4677(4) 0.1175(4) 0.4450(3) 0.0810(15) Uani 1 1 d .
H24 H 0.4551 0.1208 0.4886 0.097 Uiso 1 1 calc R
C25 C 0.4440(5) 0.1217(5) 0.3300(3) 0.0872(16) Uani 1 1 d .
H25 H 0.4106 0.1290 0.2779 0.105 Uiso 1 1 calc R
C26 C 0.5511(4) 0.1023(4) 0.3704(2) 0.0704(13) Uani 1 1 d .
H26 H 0.6058 0.0922 0.3518 0.084 Uiso 1 1 calc R
Cl1 Cl 0.90383(10) 0.39160(8) 0.51981(6) 0.0662(3) Uani 1 1 d .
Cl2 Cl 0.86229(18) 0.75557(9) 0.60700(10) 0.0934(5) Uani 1 1 d .
Cl3 Cl 0.87290(10) 0.11706(8) 0.95538(6) 0.0637(3) Uani 1 1 d .
Cl4 Cl 0.83967(16) -0.24827(9) 0.84923(9) 0.0885(5) Uani 1 1 d .
N1 N 0.8215(2) 0.3720(2) 0.77793(16) 0.0415(7) Uani 1 1 d .
N2 N 0.5466(2) 0.2577(2) 0.87477(17) 0.0453(7) Uani 1 1 d .
N3 N 0.3646(3) 0.2282(3) 0.84289(18) 0.0491(8) Uani 1 1 d .
N4 N 0.8583(2) 0.1321(2) 0.66643(15) 0.0388(6) Uani 1 1 d .
N5 N 0.5688(3) 0.0995(3) 0.44352(18) 0.0566(9) Uani 1 1 d .
N6 N 0.3890(4) 0.1297(4) 0.3765(3) 0.1021(16) Uani 1 1 d .
O1 O 0.8650(2) 0.3330(2) 0.65039(15) 0.0557(7) Uani 1 1 d .
O2 O 0.8564(2) 0.17440(19) 0.80732(13) 0.0457(6) Uani 1 1 d .

loop_
_atom_site_aniso_label
_atom_site_aniso_U_11
_atom_site_aniso_U_22
_atom_site_aniso_U_33
_atom_site_aniso_U_23
_atom_site_aniso_U_13
_atom_site_aniso_U_12
Cu1 0.0348(3) 0.0498(3) 0.0371(3) -0.00062(17) 0.0196(2) -0.00203(17)
C1 0.0328(18) 0.053(2) 0.044(2) 0.0010(16) 0.0204(16) -0.0075(15)
C2 0.042(2) 0.054(2) 0.045(2) -0.0020(17) 0.0249(17) -0.0088(17)
C3 0.068(3) 0.060(3) 0.059(2) -0.007(2) 0.040(2) -0.005(2)
C4 0.065(3) 0.050(2) 0.064(3) 0.0054(19) 0.035(2) -0.0042(19)
C5 0.052(2) 0.066(3) 0.050(2) 0.0059(19) 0.0294(19) -0.0067(19)
C6 0.0403(19) 0.065(2) 0.043(2) -0.0035(17) 0.0249(17) -0.0069(17)
C7 0.045(2) 0.058(2) 0.045(2) -0.0089(17) 0.0253(17) -0.0072(17)
C8 0.0406(19) 0.058(2) 0.0424(19) -0.0078(16) 0.0246(16) -0.0106(16)
C9 0.0378(19) 0.067(2) 0.044(2) -0.0021(17) 0.0242(16) -0.0062(17)
C10 0.0370(19) 0.072(3) 0.045(2) -0.0070(18) 0.0224(17) -0.0101(18)
C11 0.040(2) 0.063(2) 0.046(2) 0.0018(18) 0.0226(17) 0.0012(18)
C12 0.043(2) 0.058(2) 0.065(3) 0.0128(19) 0.027(2) -0.0025(18)
C13 0.040(2) 0.061(3) 0.068(3) 0.005(2) 0.028(2) 0.0030(18)
C14 0.0249(16) 0.057(2) 0.0339(17) 0.0048(15) 0.0099(14) 0.0030(14)
C15 0.0313(17) 0.054(2) 0.0390(19) 0.0020(16) 0.0128(15) 0.0011(15)
C16 0.048(2) 0.063(3) 0.047(2) -0.0041(18) 0.0188(18) 0.0003(18)
C17 0.060(3) 0.058(2) 0.056(2) 0.0095(19) 0.030(2) -0.0030(19)
C18 0.049(2) 0.063(3) 0.044(2) 0.0093(18) 0.0236(18) 0.0013(18)
C19 0.0310(18) 0.073(3) 0.0363(18) 0.0008(17) 0.0135(15) 0.0010(17)
C20 0.0317(18) 0.061(2) 0.0378(18) -0.0017(17) 0.0147(15) 0.0032(16)
C21 0.0344(18) 0.057(2) 0.0376(18) 0.0000(16) 0.0190(15) 0.0050(15)
C22 0.0385(19) 0.051(2) 0.0393(18) -0.0016(15) 0.0179(16) 0.0001(16)
C23 0.047(2) 0.065(2) 0.054(2) -0.0005(19) 0.0157(19) -0.0021(19)
C24 0.048(3) 0.132(5) 0.066(3) -0.014(3) 0.026(2) -0.011(3)
C25 0.060(3) 0.128(5) 0.056(3) -0.003(3) 0.006(3) -0.003(3)
C26 0.063(3) 0.099(4) 0.048(2) -0.006(2) 0.022(2) -0.012(3)
Cl1 0.0798(8) 0.0746(7) 0.0633(7) -0.0040(5) 0.0487(6) -0.0049(6)
Cl2 0.1547(15) 0.0554(7) 0.0998(11) 0.0097(6) 0.0823(11) 0.0021(7)
Cl3 0.0739(7) 0.0786(7) 0.0438(5) 0.0007(5) 0.0294(5) 0.0037(6)
Cl4 0.1343(14) 0.0587(7) 0.0849(9) 0.0091(6) 0.0575(10) -0.0082(7)
N1 0.0350(15) 0.0574(19) 0.0376(15) -0.0053(13) 0.0203(13) -0.0081(13)
N2 0.0317(15) 0.068(2) 0.0410(16) -0.0001(14) 0.0201(13) -0.0035(14)
N3 0.0335(16) 0.070(2) 0.0452(18) 0.0009(15) 0.0181(14) -0.0008(15)
N4 0.0297(14) 0.0555(19) 0.0337(14) 0.0016(13) 0.0155(12) 0.0058(12)
N5 0.0429(18) 0.079(2) 0.0438(18) -0.0062(16) 0.0142(15) -0.0087(16)
N6 0.048(2) 0.145(5) 0.086(3) -0.022(3) 0.002(2) 0.008(3)
O1 0.0754(19) 0.0558(17) 0.0553(16) -0.0048(12) 0.0465(15) -0.0095(14)
O2 0.0511(15) 0.0519(16) 0.0360(13) 0.0005(11) 0.0200(11) 0.0006(12)

loop_
_atom_type_symbol
_atom_type_description
_atom_type_scat_dispersion_real
_atom_type_scat_dispersion_imag
_atom_type_scat_source
C C 0.0033 0.0016 'International Tables Vol C Tables 4.2.6.8 and 6.1.1.4'
H H 0.0000 0.0000 'International Tables Vol C Tables 4.2.6.8 and 6.1.1.4'
Cl Cl 0.1484 0.1585 'International Tables Vol C Tables 4.2.6.8 and 6.1.1.4'
Cu Cu 0.3201 1.2651 'International Tables Vol C Tables 4.2.6.8 and 6.1.1.4'
N N 0.0061 0.0033 'International Tables Vol C Tables 4.2.6.8 and 6.1.1.4'
O O 0.0106 0.0060 'International Tables Vol C Tables 4.2.6.8 and 6.1.1.4'

loop_
_geom_angle_atom_site_label_1
_geom_angle_atom_site_label_2
_geom_angle_atom_site_label_3
_geom_angle
_geom_angle_site_symmetry_3
O2 Cu1 O1 161.54(12) .
O2 Cu1 N1 88.57(11) .
O1 Cu1 N1 90.78(11) .
O2 Cu1 N4 90.72(11) .
O1 Cu1 N4 88.83(11) .
N1 Cu1 N4 176.55(11) .
O2 Cu1 N3 96.61(11) 2_656
O1 Cu1 N3 101.83(12) 2_656
N1 Cu1 N3 94.41(11) 2_656
N4 Cu1 N3 89.02(11) 2_656
O1 C1 C2 125.6(3) .
O1 C1 C6 120.3(3) .
C2 C1 C6 114.1(3) .
C3 C2 C1 121.6(3) .
C3 C2 C7 117.7(3) .
C1 C2 C7 120.7(3) .
C4 C3 C2 120.8(4) .
C4 C3 H3 119.6 .
C2 C3 H3 119.6 .
C3 C4 C5 120.5(4) .
C3 C4 Cl2 120.3(3) .
C5 C4 Cl2 119.2(3) .
C6 C5 C4 119.6(3) .
C6 C5 H5 120.2 .
C4 C5 H5 120.2 .
C5 C6 C1 123.4(3) .
C5 C6 Cl1 119.4(3) .
C1 C6 Cl1 117.1(3) .
N1 C7 C2 127.7(3) .
N1 C7 H7 116.2 .
C2 C7 H7 116.2 .
N1 C8 C9 111.2(3) .
N1 C8 H8A 109.4 .
C9 C8 H8A 109.4 .
N1 C8 H8B 109.4 .
C9 C8 H8B 109.4 .
H8A C8 H8B 108.0 .
C8 C9 C10 112.3(3) .
C8 C9 H9A 109.1 .
C10 C9 H9A 109.1 .
C8 C9 H9B 109.1 .
C10 C9 H9B 109.1 .
H9A C9 H9B 107.9 .
N2 C10 C9 110.7(3) .
N2 C10 H10A 109.5 .
C9 C10 H10A 109.5 .
N2 C10 H10B 109.5 .
C9 C10 H10B 109.5 .
H10A C10 H10B 108.1 .
N3 C11 N2 111.7(4) .
N3 C11 H11 124.1 .
N2 C11 H11 124.1 .
N3 C12 C13 110.5(4) .
N3 C12 H12 124.7 .
C13 C12 H12 124.7 .
N2 C13 C12 105.8(4) .
N2 C13 H13 127.1 .
C12 C13 H13 127.1 .
O2 C14 C15 125.3(3) .
O2 C14 C19 120.0(3) .
C15 C14 C19 114.7(3) .
C16 C15 C14 121.5(3) .
C16 C15 C20 117.8(3) .
C14 C15 C20 120.8(3) .
C15 C16 C17 120.9(4) .
C15 C16 H16 119.5 .
C17 C16 H16 119.5 .
C16 C17 C18 119.6(4) .
C16 C17 Cl4 121.3(3) .
C18 C17 Cl4 119.0(3) .
C19 C18 C17 120.0(3) .
C19 C18 H18 120.0 .
C17 C18 H18 120.0 .
C18 C19 C14 123.0(3) .
C18 C19 Cl3 119.1(3) .
C14 C19 Cl3 117.9(3) .
N4 C20 C15 127.7(3) .
N4 C20 H20 116.2 .
C15 C20 H20 116.2 .
N4 C21 C22 112.0(3) .
N4 C21 H21A 109.2 .
C22 C21 H21A 109.2 .
N4 C21 H21B 109.2 .
C22 C21 H21B 109.2 .
H21A C21 H21B 107.9 .
C23 C22 C21 111.6(3) .
C23 C22 H22A 109.3 .
C21 C22 H22A 109.3 .
C23 C22 H22B 109.3 .
C21 C22 H22B 109.3 .
H22A C22 H22B 108.0 .
N5 C23 C22 112.7(3) .
N5 C23 H23A 109.0 .
C22 C23 H23A 109.0 .
N5 C23 H23B 109.0 .
C22 C23 H23B 109.0 .
H23A C23 H23B 107.8 .
N6 C24 N5 110.9(4) .
N6 C24 H24 124.5 .
N5 C24 H24 124.5 .
C26 C25 N6 109.1(5) .
C26 C25 H25 125.4 .
N6 C25 H25 125.4 .
C25 C26 N5 108.7(5) .
C25 C26 H26 125.7 .
N5 C26 H26 125.7 .
C7 N1 C8 115.0(3) .
C7 N1 Cu1 124.5(2) .
C8 N1 Cu1 120.5(2) .
C11 N2 C13 106.7(3) .
C11 N2 C10 126.8(3) .
C13 N2 C10 126.2(3) .
C11 N3 C12 105.3(3) .
C11 N3 Cu1 127.8(3) 2_656
C12 N3 Cu1 123.0(3) 2_656
C20 N4 C21 115.9(3) .
C20 N4 Cu1 124.2(2) .
C21 N4 Cu1 119.8(2) .
C24 N5 C26 105.9(4) .
C24 N5 C23 127.3(4) .
C26 N5 C23 126.8(4) .
C24 N6 C25 105.4(4) .
C1 O1 Cu1 130.6(2) .
C14 O2 Cu1 129.7(2) .

loop_
_geom_bond_atom_site_label_1
_geom_bond_atom_site_label_2
_geom_bond_distance
_geom_bond_site_symmetry_2
Cu1 O2 1.919(2) .
Cu1 O1 1.920(3) .
Cu1 N1 2.035(3) .
Cu1 N4 2.038(3) .
Cu1 N3 2.381(3) 2_656
C1 O1 1.268(4) .
C1 C2 1.427(5) .
C1 C6 1.439(5) .
C2 C3 1.387(6) .
C2 C7 1.457(5) .
C3 C4 1.372(6) .
C3 H3 0.9300 .
C4 C5 1.375(6) .
C4 Cl2 1.740(4) .
C5 C6 1.364(6) .
C5 H5 0.9300 .
C6 Cl1 1.734(4) .
C7 N1 1.278(5) .
C7 H7 0.9300 .
C8 N1 1.479(4) .
C8 C9 1.515(5) .
C8 H8A 0.9700 .
C8 H8B 0.9700 .
C9 C10 1.519(5) .
C9 H9A 0.9700 .
C9 H9B 0.9700 .
C10 N2 1.465(4) .
C10 H10A 0.9700 .
C10 H10B 0.9700 .
C11 N3 1.317(5) .
C11 N2 1.355(5) .
C11 H11 0.9300 .
C12 N3 1.356(5) .
C12 C13 1.366(5) .
C12 H12 0.9300 .
C13 N2 1.363(5) .
C13 H13 0.9300 .
C14 O2 1.286(4) .
C14 C15 1.427(5) .
C14 C19 1.428(5) .
C15 C16 1.377(6) .
C15 C20 1.457(5) .
C16 C17 1.378(6) .
C16 H16 0.9300 .
C17 C18 1.386(6) .
C17 Cl4 1.746(4) .
C18 C19 1.358(6) .
C18 H18 0.9300 .
C19 Cl3 1.733(4) .
C20 N4 1.277(5) .
C20 H20 0.9300 .
C21 N4 1.465(4) .
C21 C22 1.515(5) .
C21 H21A 0.9700 .
C21 H21B 0.9700 .
C22 C23 1.506(5) .
C22 H22A 0.9700 .
C22 H22B 0.9700 .
C23 N5 1.462(5) .
C23 H23A 0.9700 .
C23 H23B 0.9700 .
C24 N6 1.315(7) .
C24 N5 1.343(6) .
C24 H24 0.9300 .
C25 C26 1.309(7) .
C25 N6 1.369(7) .
C25 H25 0.9300 .
C26 N5 1.348(5) .
C26 H26 0.9300 .
N3 Cu1 2.381(3) 2_656
